data_2241155
loop_
_publ_author_name
'Saphu, Watcharin'
'Chainok, Kittipong'

_publ_section_title
;
 Crystal structure of 4-nitro-<i>N</i>-[(pyridin-2-yl)methylidene]aniline
;
_journal_coeditor_code TK5383
_journal_issue 10
_journal_name_full 'Acta Crystallographica Section E'
_journal_page_first o760
_journal_paper_doi 10.1107/S2056989015016928
_journal_volume 71
_journal_year 2015
_chemical_formula_iupac 'C12 H9 N3 O2'
_chemical_formula_moiety 'C12 H9 N3 O2'
_chemical_formula_sum 'C12 H9 N3 O2'
_chemical_formula_weight 227.22
_chemical_name_systematic
;
4-Nitro-<i>N</i>-[(pyridin-2-yl)methylidene]aniline
;
_space_group_crystal_system monoclinic
_space_group_IT_number 14
_space_group_name_Hall '-P 2yn'
_space_group_name_H-M_alt 'P 1 21/n 1'
_symmetry_space_group_name_Hall '-P 2yn'
_symmetry_space_group_name_H-M 'P 1 21/n 1'
_atom_sites_solution_hydrogens geom
_atom_sites_solution_primary direct
_audit_creation_method
;
Olex2 1.2
(compiled 2015.01.26 svn.r3150 for OlexSys, GUI svn.r4998)
;
_cell_angle_alpha 90
_cell_angle_beta 90.57(3)
_cell_angle_gamma 90
_cell_formula_units_Z 4
_cell_length_a 3.8573(8)
_cell_length_b 20.334(4)
_cell_length_c 13.629(3)
_cell_measurement_temperature 296
_cell_measurement_theta_max 25.000
_cell_measurement_theta_min 3.357
_cell_volume 1068.9(4)
_computing_cell_refinement
;
SAINT (Bruker, 2014)
;
_computing_data_collection
;
APEX2 (Bruker, 2014)
;
_computing_data_reduction
;
SAINT (Bruker, 2014)
;
_computing_molecular_graphics
;
OLEX2 (Dolomanov <i>et al.</i>,  2009)
;
_computing_publication_material
;
publCIF (Westrip, 2010) and enCIFer (Allen <i>et al.</i>,  2004)
;
_computing_structure_refinement
;
SHELXL2015 (Sheldrick, 2015b)
;
_computing_structure_solution
;
<i>SHELXT</i> (Sheldrick, 2015a)
;
_diffrn_ambient_temperature 296.0
_diffrn_measured_fraction_theta_full 0.996
_diffrn_measured_fraction_theta_max 0.981
_diffrn_measurement_device_type 'Bruker D8 QUEST CMOS'
_diffrn_measurement_method '\w scans'
_diffrn_radiation_monochromator graphite
_diffrn_radiation_type MoK\a
_diffrn_radiation_wavelength 0.71073
_diffrn_reflns_av_R_equivalents 0.0441
_diffrn_reflns_limit_h_max 5
_diffrn_reflns_limit_h_min -5
_diffrn_reflns_limit_k_max 26
_diffrn_reflns_limit_k_min -27
_diffrn_reflns_limit_l_max 18
_diffrn_reflns_limit_l_min -18
_diffrn_reflns_number 4963
_diffrn_reflns_theta_full 25.000
_diffrn_reflns_theta_max 28.766
_diffrn_reflns_theta_min 3.357
_exptl_absorpt_coefficient_mu 0.100
_exptl_absorpt_correction_T_max 0.986
_exptl_absorpt_correction_T_min 0.983
_exptl_absorpt_correction_type multi-scan
_exptl_absorpt_process_details
;
(SADABS; Bruker, 2014)
;
_exptl_crystal_colour light-yellow
_exptl_crystal_density_diffrn 1.412
_exptl_crystal_description block
_exptl_crystal_F_000 472
_exptl_crystal_size_max 0.22
_exptl_crystal_size_mid 0.14
_exptl_crystal_size_min 0.14
_refine_diff_density_max 0.150
_refine_diff_density_min -0.181
_refine_ls_extinction_method none
_refine_ls_goodness_of_fit_ref 0.963
_refine_ls_hydrogen_treatment constr
_refine_ls_matrix_type full
_refine_ls_number_parameters 154
_refine_ls_number_reflns 2729
_refine_ls_number_restraints 0
_refine_ls_restrained_S_all 0.963
_refine_ls_R_factor_all 0.1347
_refine_ls_R_factor_gt 0.0547
_refine_ls_shift/su_max 0.000
_refine_ls_shift/su_mean 0.000
_refine_ls_structure_factor_coef Fsqd
_refine_ls_weighting_details 'w=1/[\s^2^(Fo^2^)+(0.0721P)^2^] where P=(Fo^2^+2Fc^2^)/3'
_refine_ls_weighting_scheme calc
_refine_ls_wR_factor_gt 0.1168
_refine_ls_wR_factor_ref 0.1455
_reflns_number_gt 1389
_reflns_number_total 2729
_reflns_threshold_expression I>2\s(I)
_cod_data_source_file tk5383sup1.cif
_cod_data_source_block I
_cod_database_code 2241155
_shelx_space_group_comment
;
The symmetry employed for this shelxl refinement is uniquely defined
by the following loop, which should always be used as a source of
symmetry information in preference to the above space-group names.
They are only intended as comments.
;
_shelx_estimated_absorpt_t_min 0.978
_shelx_estimated_absorpt_t_max 0.990
_shelxl_version_number 2014/6

loop_
_space_group_symop_operation_xyz
'x, y, z'
'-x+1/2, y+1/2, -z+1/2'
'-x, -y, -z'
'x-1/2, -y-1/2, z-1/2'

loop_
_atom_site_type_symbol
_atom_site_label
_atom_site_fract_x
_atom_site_fract_y
_atom_site_fract_z
_atom_site_U_iso_or_equiv
_atom_site_adp_type
_atom_site_calc_flag
_atom_site_occupancy
O O1 1.1083(5) 0.13951(9) 0.12132(11) 0.0956(6) Uani d 1
O O2 0.8270(5) 0.22866(8) 0.14401(10) 0.0803(5) Uani d 1
N N1 0.7398(4) 0.15745(8) 0.80644(11) 0.0590(5) Uani d 1
N N2 0.7157(4) 0.09779(7) 0.56225(11) 0.0514(4) Uani d 1
N N3 0.9470(5) 0.17696(9) 0.17367(11) 0.0593(5) Uani d 1
C C1 0.6529(6) 0.14026(10) 0.89705(15) 0.0665(6) Uani d 1
H H1 0.7013 0.1697 0.9476 0.080 Uiso calc 1
C C2 0.4961(6) 0.08178(10) 0.92062(15) 0.0649(6) Uani d 1
H H2 0.4409 0.0721 0.9853 0.078 Uiso calc 1
C C3 0.4229(5) 0.03823(10) 0.84726(14) 0.0608(5) Uani d 1
H H3 0.3171 -0.0018 0.8611 0.073 Uiso calc 1
C C4 0.5083(5) 0.05437(9) 0.75229(13) 0.0515(5) Uani d 1
H H4 0.4605 0.0256 0.7008 0.062 Uiso calc 1
C C5 0.6660(5) 0.11411(8) 0.73519(12) 0.0460(4) Uani d 1
C C6 0.7641(5) 0.13469(8) 0.63552(13) 0.0488(5) Uani d 1
H H6 0.8641 0.1758 0.6265 0.059 Uiso calc 1
C C7 0.7881(5) 0.12104(8) 0.46689(12) 0.0453(4) Uani d 1
C C8 0.9466(5) 0.07832(8) 0.40174(13) 0.0508(5) Uani d 1
H H8 1.0149 0.0367 0.4228 0.061 Uiso calc 1
C C9 1.0034(5) 0.09701(9) 0.30649(13) 0.0506(5) Uani d 1
H H9 1.1141 0.0688 0.2632 0.061 Uiso calc 1
C C10 0.8940(5) 0.15815(8) 0.27591(12) 0.0459(5) Uani d 1
C C11 0.7340(5) 0.20177(8) 0.33848(13) 0.0489(5) Uani d 1
H H11 0.6609 0.2428 0.3163 0.059 Uiso calc 1
C C12 0.6854(5) 0.18309(8) 0.43442(13) 0.0494(5) Uani d 1
H H12 0.5828 0.2122 0.4780 0.059 Uiso calc 1

loop_
_atom_site_aniso_label
_atom_site_aniso_U_11
_atom_site_aniso_U_22
_atom_site_aniso_U_33
_atom_site_aniso_U_12
_atom_site_aniso_U_13
_atom_site_aniso_U_23
O1 0.1297(16) 0.1088(13) 0.0488(9) 0.0354(12) 0.0238(9) -0.0004(9)
O2 0.1152(14) 0.0682(10) 0.0575(9) 0.0082(9) 0.0074(8) 0.0176(8)
N1 0.0777(12) 0.0518(9) 0.0473(9) 0.0002(8) -0.0048(8) -0.0048(7)
N2 0.0641(11) 0.0471(8) 0.0431(9) -0.0009(7) 0.0031(7) -0.0005(7)
N3 0.0723(12) 0.0635(11) 0.0421(9) -0.0019(9) 0.0024(8) 0.0009(8)
C1 0.0924(17) 0.0614(13) 0.0455(12) 0.0092(12) -0.0062(11) -0.0079(9)
C2 0.0821(16) 0.0690(14) 0.0438(11) 0.0121(12) 0.0072(10) 0.0064(10)
C3 0.0689(14) 0.0559(11) 0.0576(13) -0.0003(10) 0.0044(10) 0.0096(10)
C4 0.0591(12) 0.0471(11) 0.0483(11) 0.0026(9) -0.0018(8) -0.0016(8)
C5 0.0531(11) 0.0421(9) 0.0427(10) 0.0063(8) -0.0015(8) -0.0017(8)
C6 0.0544(12) 0.0422(9) 0.0497(11) -0.0014(8) -0.0001(9) 0.0002(8)
C7 0.0542(11) 0.0413(9) 0.0402(10) -0.0055(8) -0.0001(8) -0.0005(7)
C8 0.0680(13) 0.0385(9) 0.0459(10) 0.0044(9) -0.0015(9) -0.0013(8)
C9 0.0595(12) 0.0473(10) 0.0449(10) 0.0058(9) 0.0026(9) -0.0085(8)
C10 0.0529(12) 0.0460(10) 0.0390(10) -0.0046(8) 0.0003(8) -0.0006(8)
C11 0.0615(12) 0.0375(9) 0.0476(11) 0.0013(8) 0.0000(8) 0.0000(8)
C12 0.0608(12) 0.0423(10) 0.0452(10) 0.0018(9) 0.0053(8) -0.0055(8)

loop_
_atom_type_symbol
_atom_type_description
_atom_type_scat_dispersion_real
_atom_type_scat_dispersion_imag
_atom_type_scat_source
C C 0.0033 0.0016 'International Tables Vol C Tables 4.2.6.8 and 6.1.1.4'
H H 0.0000 0.0000 'International Tables Vol C Tables 4.2.6.8 and 6.1.1.4'
N N 0.0061 0.0033 'International Tables Vol C Tables 4.2.6.8 and 6.1.1.4'
O O 0.0106 0.0060 'International Tables Vol C Tables 4.2.6.8 and 6.1.1.4'

loop_
_geom_angle_atom_site_label_1
_geom_angle_atom_site_label_2
_geom_angle_atom_site_label_3
_geom_angle
C1 N1 C5 116.52(17)
C6 N2 C7 119.98(15)
O1 N3 C10 118.14(17)
O2 N3 O1 122.71(16)
O2 N3 C10 119.14(17)
N1 C1 H1 118.0
N1 C1 C2 124.10(19)
C2 C1 H1 118.0
C1 C2 H2 120.7
C3 C2 C1 118.63(19)
C3 C2 H2 120.7
C2 C3 H3 120.5
C2 C3 C4 118.98(19)
C4 C3 H3 120.5
C3 C4 H4 120.7
C3 C4 C5 118.57(17)
C5 C4 H4 120.7
N1 C5 C4 123.20(17)
N1 C5 C6 115.24(16)
C4 C5 C6 121.55(16)
N2 C6 C5 121.55(16)
N2 C6 H6 119.2
C5 C6 H6 119.2
C8 C7 N2 118.10(15)
C8 C7 C12 119.28(16)
C12 C7 N2 122.47(16)
C7 C8 H8 119.8
C9 C8 C7 120.47(16)
C9 C8 H8 119.8
C8 C9 H9 120.5
C8 C9 C10 119.04(16)
C10 C9 H9 120.5
C9 C10 N3 118.69(16)
C9 C10 C11 122.07(16)
C11 C10 N3 119.24(16)
C10 C11 H11 120.8
C12 C11 C10 118.40(15)
C12 C11 H11 120.8
C7 C12 H12 119.6
C11 C12 C7 120.71(16)
C11 C12 H12 119.6

loop_
_geom_bond_atom_site_label_1
_geom_bond_atom_site_label_2
_geom_bond_distance
O1 N3 1.219(2)
O2 N3 1.216(2)
N1 C1 1.330(3)
N1 C5 1.340(2)
N2 C6 1.262(2)
N2 C7 1.413(2)
N3 C10 1.461(2)
C1 H1 0.9300
C1 C2 1.374(3)
C2 H2 0.9300
C2 C3 1.363(3)
C3 H3 0.9300
C3 C4 1.378(3)
C4 H4 0.9300
C4 C5 1.380(3)
C5 C6 1.474(3)
C6 H6 0.9300
C7 C8 1.388(2)
C7 C12 1.393(2)
C8 H8 0.9300
C8 C9 1.372(3)
C9 H9 0.9300
C9 C10 1.376(2)
C10 C11 1.380(2)
C11 H11 0.9300
C11 C12 1.376(3)
C12 H12 0.9300

loop_
_geom_hbond_atom_site_label_D
_geom_hbond_atom_site_label_H
_geom_hbond_atom_site_label_A
_geom_hbond_site_symmetry_A
_geom_hbond_distance_DH
_geom_hbond_distance_HA
_geom_hbond_distance_DA
_geom_hbond_angle_DHA
C1 H1 O1 1_556 0.93 2.89 3.510(3) 125
C2 H2 O1 1_456 0.93 2.65 3.343(3) 132
C6 H6 O2 4_666 0.93 2.65 3.527(2) 158
C11 H11 N1 4_565 0.93 2.60 3.465(2) 155

loop_
_geom_torsion_atom_site_label_1
_geom_torsion_atom_site_label_2
_geom_torsion_atom_site_label_3
_geom_torsion_atom_site_label_4
_geom_torsion
O1 N3 C10 C9 -5.2(3)
O1 N3 C10 C11 175.38(18)
O2 N3 C10 C9 174.23(18)
O2 N3 C10 C11 -5.2(3)
N1 C1 C2 C3 -0.1(3)
N1 C5 C6 N2 178.44(17)
N2 C7 C8 C9 175.98(17)
N2 C7 C12 C11 -174.32(16)
N3 C10 C11 C12 179.77(15)
C1 N1 C5 C4 0.0(3)
C1 N1 C5 C6 179.76(17)
C1 C2 C3 C4 -0.1(3)
C2 C3 C4 C5 0.2(3)
C3 C4 C5 N1 -0.2(3)
C3 C4 C5 C6 -179.92(17)
C4 C5 C6 N2 -1.8(3)
C5 N1 C1 C2 0.1(3)
C6 N2 C7 C8 139.41(19)
C6 N2 C7 C12 -45.1(3)
C7 N2 C6 C5 175.13(15)
C7 C8 C9 C10 -1.4(3)
C8 C7 C12 C11 1.1(3)
C8 C9 C10 N3 -178.34(16)
C8 C9 C10 C11 1.1(3)
C9 C10 C11 C12 0.3(3)
C10 C11 C12 C7 -1.5(3)
C12 C7 C8 C9 0.3(3)

_cod_database_fobs_code 2241155
